data_1555904
loop_
_publ_author_name
'Chen, Zi-Sheng'
'Huang, Xiao-Yan'
'Gao, Jin-Ming'
'Ji, Kegong'

_publ_section_title
;
 Relay Rh(II)/Pd(0) Dual Catalysis: Selective Construction of Cyclic
 All-Quaternary Carbon Centers.
;
_journal_issue 22
_journal_name_full 'Organic letters'
_journal_page_first 5876
_journal_page_last 5879
_journal_paper_doi 10.1021/acs.orglett.6b02958
_journal_volume 18
_journal_year 2016
_chemical_formula_sum 'C21 H19 N O5'
_chemical_formula_weight 365.37
_space_group_IT_number 15
_space_group_name_Hall '-C 2yc'
_space_group_name_H-M_alt 'C 1 2/c 1'
_atom_sites_solution_hydrogens geom
_atom_sites_solution_primary direct
_atom_sites_solution_secondary difmap
_audit_creation_method SHELXL-97
_cell_angle_alpha 90.00
_cell_angle_beta 113.315(9)
_cell_angle_gamma 90.00
_cell_formula_units_Z 8
_cell_length_a 24.915(13)
_cell_length_b 10.604(5)
_cell_length_c 15.390(8)
_cell_measurement_temperature 296(2)
_cell_volume 3734(3)
_computing_structure_refinement 'SHELXL-97 (Sheldrick, 1997)'
_computing_structure_solution 'SHELXS-97 (Sheldrick, 1990)'
_diffrn_ambient_temperature 296(2)
_diffrn_measured_fraction_theta_full 0.997
_diffrn_measured_fraction_theta_max 0.997
_diffrn_radiation_monochromator graphite
_diffrn_radiation_source 'fine-focus sealed tube'
_diffrn_radiation_type MoK\a
_diffrn_radiation_wavelength 0.71073
_diffrn_reflns_av_R_equivalents 0.0391
_diffrn_reflns_av_sigmaI/netI 0.0518
_diffrn_reflns_limit_h_max 30
_diffrn_reflns_limit_h_min -30
_diffrn_reflns_limit_k_max 12
_diffrn_reflns_limit_k_min -9
_diffrn_reflns_limit_l_max 18
_diffrn_reflns_limit_l_min -17
_diffrn_reflns_number 9386
_diffrn_reflns_theta_full 25.46
_diffrn_reflns_theta_max 25.46
_diffrn_reflns_theta_min 2.12
_exptl_absorpt_coefficient_mu 0.093
_exptl_crystal_density_diffrn 1.300
_exptl_crystal_density_method 'not measured'
_exptl_crystal_F_000 1536
_refine_diff_density_max 1.006
_refine_diff_density_min -0.453
_refine_diff_density_rms 0.087
_refine_ls_extinction_coef 0.005(2)
_refine_ls_extinction_expression Fc^*^=kFc[1+0.001xFc^2^\l^3^/sin(2\q)]^-1/4^
_refine_ls_extinction_method SHELXL
_refine_ls_goodness_of_fit_ref 1.245
_refine_ls_hydrogen_treatment mixed
_refine_ls_matrix_type full
_refine_ls_number_parameters 236
_refine_ls_number_reflns 3463
_refine_ls_number_restraints 2
_refine_ls_restrained_S_all 1.245
_refine_ls_R_factor_all 0.1859
_refine_ls_R_factor_gt 0.1141
_refine_ls_shift/su_max 0.000
_refine_ls_shift/su_mean 0.000
_refine_ls_structure_factor_coef Fsqd
_refine_ls_weighting_details 'calc w=1/[\s^2^(Fo^2^)+(0.2000P)^2^+0.0000P] where P=(Fo^2^+2Fc^2^)/3'
_refine_ls_weighting_scheme calc
_refine_ls_wR_factor_gt 0.3437
_refine_ls_wR_factor_ref 0.3997
_reflns_number_gt 1600
_reflns_number_total 3463
_reflns_threshold_expression >2sigma(I)
_cod_data_source_file ol6b02958_si_002.cif
_cod_data_source_block xb94830m
_cod_database_code 1555904

loop_
_symmetry_equiv_pos_as_xyz
'x, y, z'
'-x, y, -z+1/2'
'x+1/2, y+1/2, z'
'-x+1/2, y+1/2, -z+1/2'
'-x, -y, -z'
'x, -y, z-1/2'
'-x+1/2, -y+1/2, -z'
'x+1/2, -y+1/2, z-1/2'

loop_
_atom_site_label
_atom_site_type_symbol
_atom_site_fract_x
_atom_site_fract_y
_atom_site_fract_z
_atom_site_U_iso_or_equiv
_atom_site_adp_type
_atom_site_occupancy
_atom_site_symmetry_multiplicity
_atom_site_calc_flag
_atom_site_refinement_flags
N1 N 0.2249(5) 0.4877(8) 0.4748(5) 0.163(4) Uani 1 1 d .
O1 O 0.2056(4) 0.5920(8) 0.4992(4) 0.189(3) Uani 1 1 d .
O2 O 0.2716(4) 0.4457(8) 0.5085(5) 0.237(5) Uani 1 1 d .
O3 O -0.10117(18) 0.0659(4) -0.1526(3) 0.1198(17) Uani 1 1 d .
O4 O 0.00896(19) 0.3704(4) -0.1094(3) 0.1179(16) Uani 1 1 d .
C1 C 0.0829(3) 0.4179(5) 0.2736(4) 0.0893(16) Uani 1 1 d .
H1 H 0.0472 0.4570 0.2403 0.107 Uiso 1 1 calc R
C2 C 0.1243(4) 0.4798(6) 0.3473(4) 0.101(2) Uani 1 1 d .
H2 H 0.1169 0.5599 0.3645 0.121 Uiso 1 1 calc R
C3 C 0.1763(4) 0.4233(7) 0.3951(4) 0.108(2) Uani 1 1 d .
C4 C 0.1883(3) 0.3037(7) 0.3714(5) 0.112(2) Uani 1 1 d .
H4 H 0.2244 0.2665 0.4050 0.135 Uiso 1 1 calc R
C5 C 0.1471(3) 0.2415(5) 0.2993(4) 0.0904(17) Uani 1 1 d .
H5 H 0.1549 0.1606 0.2842 0.109 Uiso 1 1 calc R
C6 C 0.0929(2) 0.2963(5) 0.2468(3) 0.0763(14) Uani 1 1 d .
C7 C 0.0486(3) 0.2288(5) 0.1689(4) 0.0840(15) Uani 1 1 d .
H7 H 0.0572 0.1459 0.1595 0.101 Uiso 1 1 calc R
C8 C -0.0022(2) 0.2724(6) 0.1105(4) 0.0878(16) Uani 1 1 d .
H8 H -0.0122 0.3548 0.1186 0.105 Uiso 1 1 calc R
C9 C -0.0451(2) 0.1957(6) 0.0311(4) 0.0927(17) Uani 1 1 d .
H9A H -0.0802 0.1825 0.0428 0.111 Uiso 1 1 calc R
H9B H -0.0282 0.1137 0.0295 0.111 Uiso 1 1 calc R
C10 C -0.0613(2) 0.2598(4) -0.0643(4) 0.0779(14) Uani 1 1 d .
C11 C -0.0930(2) 0.3877(5) -0.0727(4) 0.0874(16) Uani 1 1 d .
H11A H -0.1000 0.4047 -0.0162 0.105 Uiso 1 1 calc R
H11B H -0.0699 0.4560 -0.0821 0.105 Uiso 1 1 calc R
C12 C -0.1500(2) 0.3734(4) -0.1580(3) 0.0684(13) Uani 1 1 d .
C13 C -0.1947(2) 0.4606(5) -0.1960(4) 0.0796(15) Uani 1 1 d .
H13 H -0.1929 0.5391 -0.1681 0.096 Uiso 1 1 calc R
C14 C -0.2416(2) 0.4272(6) -0.2760(4) 0.0929(17) Uani 1 1 d .
H14 H -0.2717 0.4851 -0.3021 0.112 Uiso 1 1 calc R
C15 C -0.2464(2) 0.3137(6) -0.3194(4) 0.0895(16) Uani 1 1 d .
H15 H -0.2788 0.2957 -0.3745 0.107 Uiso 1 1 calc R
C16 C -0.2033(2) 0.2268(5) -0.2813(4) 0.0832(16) Uani 1 1 d .
H16 H -0.2059 0.1484 -0.3098 0.100 Uiso 1 1 calc R
C17 C -0.1556(2) 0.2564(4) -0.2000(3) 0.0683(13) Uani 1 1 d .
C18 C -0.1060(2) 0.1774(5) -0.1437(4) 0.0785(15) Uani 1 1 d .
C19 C -0.0082(2) 0.2745(6) -0.0856(4) 0.0898(17) Uani 1 1 d .
O5 O 0.0215(2) 0.1675(4) -0.0727(5) 0.140(2) Uani 1 1 d D
C21 C 0.0751(7) 0.1235(14) -0.1499(8) 0.238(5) Uiso 1 1 d D
H21A H 0.0443 0.0622 -0.1710 0.356 Uiso 1 1 calc R
H21B H 0.1109 0.0852 -0.1462 0.356 Uiso 1 1 calc R
H21C H 0.0654 0.1926 -0.1937 0.356 Uiso 1 1 calc R
C20 C 0.0827(2) 0.1722(13) -0.0522(8) 0.225(5) Uiso 1 1 d D
H20A H 0.1056 0.1158 -0.0013 0.271 Uiso 1 1 calc R
H20B H 0.0986 0.2569 -0.0396 0.271 Uiso 1 1 calc R

loop_
_atom_site_aniso_label
_atom_site_aniso_U_11
_atom_site_aniso_U_22
_atom_site_aniso_U_33
_atom_site_aniso_U_23
_atom_site_aniso_U_13
_atom_site_aniso_U_12
N1 0.248(10) 0.107(6) 0.092(5) 0.022(4) 0.023(6) -0.055(7)
O1 0.275(9) 0.171(6) 0.095(4) -0.017(4) 0.045(4) -0.080(6)
O2 0.237(9) 0.167(7) 0.160(6) 0.054(5) -0.077(6) -0.046(6)
O3 0.114(3) 0.076(3) 0.132(4) -0.023(2) 0.008(3) 0.021(2)
O4 0.114(3) 0.089(3) 0.151(4) 0.023(3) 0.054(3) 0.002(2)
C1 0.111(4) 0.079(4) 0.087(4) 0.004(3) 0.049(4) 0.002(3)
C2 0.149(6) 0.083(4) 0.072(4) -0.002(3) 0.045(4) -0.009(4)
C3 0.154(6) 0.091(5) 0.061(3) 0.006(3) 0.023(4) -0.028(5)
C4 0.106(5) 0.105(5) 0.093(4) 0.030(4) 0.004(4) 0.000(4)
C5 0.096(4) 0.075(4) 0.081(3) 0.006(3) 0.016(3) 0.012(3)
C6 0.086(4) 0.069(3) 0.069(3) 0.003(2) 0.026(3) 0.003(3)
C7 0.096(4) 0.070(3) 0.086(4) 0.002(3) 0.036(3) 0.010(3)
C8 0.083(4) 0.099(4) 0.078(3) -0.001(3) 0.029(3) 0.019(3)
C9 0.080(4) 0.100(4) 0.092(4) 0.000(3) 0.027(3) 0.005(3)
C10 0.073(3) 0.069(3) 0.088(4) -0.013(3) 0.028(3) 0.009(3)
C11 0.079(3) 0.077(3) 0.093(4) -0.017(3) 0.019(3) 0.018(3)
C12 0.065(3) 0.073(3) 0.072(3) -0.002(2) 0.031(2) 0.001(2)
C13 0.074(3) 0.072(3) 0.087(4) 0.003(3) 0.026(3) 0.010(3)
C14 0.080(4) 0.093(4) 0.095(4) 0.012(3) 0.023(3) 0.009(3)
C15 0.082(4) 0.088(4) 0.082(4) 0.003(3) 0.014(3) -0.004(3)
C16 0.084(4) 0.078(3) 0.086(4) -0.014(3) 0.031(3) -0.016(3)
C17 0.064(3) 0.068(3) 0.075(3) -0.010(2) 0.030(3) -0.005(2)
C18 0.088(4) 0.056(3) 0.088(4) -0.013(2) 0.031(3) 0.007(3)
C19 0.084(4) 0.077(4) 0.100(4) -0.004(3) 0.027(3) 0.008(3)
O5 0.109(3) 0.081(3) 0.266(6) 0.002(3) 0.111(4) 0.017(2)

loop_
_atom_type_symbol
_atom_type_description
_atom_type_scat_dispersion_real
_atom_type_scat_dispersion_imag
_atom_type_scat_source
C C 0.0033 0.0016 'International Tables Vol C Tables 4.2.6.8 and 6.1.1.4'
H H 0.0000 0.0000 'International Tables Vol C Tables 4.2.6.8 and 6.1.1.4'
N N 0.0061 0.0033 'International Tables Vol C Tables 4.2.6.8 and 6.1.1.4'
O O 0.0106 0.0060 'International Tables Vol C Tables 4.2.6.8 and 6.1.1.4'

loop_
_geom_angle_atom_site_label_1
_geom_angle_atom_site_label_2
_geom_angle_atom_site_label_3
_geom_angle
O2 N1 O1 127.6(10)
O2 N1 C3 122.1(11)
O1 N1 C3 110.3(9)
C2 C1 C6 121.5(6)
C3 C2 C1 119.1(6)
C2 C3 C4 121.5(6)
C2 C3 N1 122.1(8)
C4 C3 N1 116.4(8)
C5 C4 C3 119.5(6)
C4 C5 C6 121.3(6)
C5 C6 C1 117.1(5)
C5 C6 C7 121.1(5)
C1 C6 C7 121.8(5)
C8 C7 C6 127.0(5)
C7 C8 C9 123.2(5)
C8 C9 C10 112.0(5)
C19 C10 C9 109.8(5)
C19 C10 C11 110.9(5)
C9 C10 C11 113.9(4)
C19 C10 C18 107.9(4)
C9 C10 C18 109.9(4)
C11 C10 C18 104.1(4)
C12 C11 C10 104.9(4)
C17 C12 C13 119.1(5)
C17 C12 C11 112.5(4)
C13 C12 C11 128.4(4)
C14 C13 C12 117.7(5)
C15 C14 C13 123.4(5)
C14 C15 C16 119.1(5)
C15 C16 C17 119.2(5)
C16 C17 C12 121.4(5)
C16 C17 C18 129.1(5)
C12 C17 C18 109.4(4)
O3 C18 C17 126.6(5)
O3 C18 C10 124.7(5)
C17 C18 C10 108.6(4)
O4 C19 O5 121.2(6)
O4 C19 C10 127.1(5)
O5 C19 C10 111.7(5)
C19 O5 C20 119.2(7)
O5 C20 C21 93.7(8)

loop_
_geom_bond_atom_site_label_1
_geom_bond_atom_site_label_2
_geom_bond_distance
N1 O2 1.160(13)
N1 O1 1.319(11)
N1 C3 1.504(10)
O3 C18 1.202(5)
O4 C19 1.215(7)
C1 C2 1.362(8)
C1 C6 1.406(7)
C2 C3 1.351(9)
C3 C4 1.383(9)
C4 C5 1.348(8)
C5 C6 1.396(7)
C6 C7 1.456(7)
C7 C8 1.313(7)
C8 C9 1.504(8)
C9 C10 1.520(8)
C10 C19 1.491(8)
C10 C11 1.548(7)
C10 C18 1.555(7)
C11 C12 1.513(7)
C12 C17 1.380(6)
C12 C13 1.386(6)
C13 C14 1.366(7)
C14 C15 1.359(8)
C15 C16 1.360(7)
C16 C17 1.378(7)
C17 C18 1.460(7)
C19 O5 1.325(6)
O5 C20 1.4315(13)
C21 C20 1.5290(13)
